data_4127997
loop_
_publ_author_name
'Wang, Zhaofeng'
'Jiang, Liyin'
'Sarr\'o, Pau'
'Suero, Marcos G.'

_publ_section_title
;
 Catalytic Cleavage of C(<i>sp</i><sup>2</sup>)-C(<i>sp</i><sup>2</sup>)
 Bonds with Rh-Carbynoids.
;
_journal_issue 39
_journal_name_full 'Journal of the American Chemical Society'
_journal_page_first 15509
_journal_page_last 15514
_journal_paper_doi 10.1021/jacs.9b08632
_journal_volume 141
_journal_year 2019
_chemical_formula_sum 'C19 H26 O5'
_chemical_formula_weight 334.40
_space_group_IT_number 14
_space_group_name_Hall '-P 2ybc'
_space_group_name_H-M_alt 'P 1 21/c 1'
_symmetry_cell_setting monoclinic
_symmetry_space_group_name_Hall '-P 2ybc'
_symmetry_space_group_name_H-M 'P 1 21/c 1'
_atom_sites_solution_hydrogens geom
_audit_creation_method SHELXL-2018/3
_cell_angle_alpha 90
_cell_angle_beta 92.8933(15)
_cell_angle_gamma 90
_cell_formula_units_Z 4
_cell_length_a 11.0815(6)
_cell_length_b 18.8668(10)
_cell_length_c 8.1309(5)
_cell_measurement_reflns_used 5589
_cell_measurement_temperature 100(2)
_cell_measurement_theta_max 33.76
_cell_measurement_theta_min 2.73
_cell_volume 1697.78(17)
_computing_cell_refinement 'Bruker APEX2 v2014.9-0'
_computing_data_collection 'Bruker APEX2 v2014.9-0'
_computing_data_reduction 'Bruker SAINT V7.60A'
_computing_molecular_graphics 'SHELXL-2018/3 (Sheldrick, 2018)'
_computing_publication_material 'SHELXL-2018/3 (Sheldrick, 2018)'
_computing_structure_refinement 'SHELXL-2018/3 (Sheldrick, 2018)'
_computing_structure_solution Sir2011
_diffrn_ambient_temperature 100(2)
_diffrn_detector_area_resol_mean 512
_diffrn_detector_type '4K CCD area detector APEX II'
_diffrn_measured_fraction_theta_full 0.997
_diffrn_measured_fraction_theta_max 0.941
_diffrn_measurement_device_type 'APEX DUO Kappa 4-axis goniometer'
_diffrn_measurement_method
;
 Fullsphere data collection, phi and omega scans
;
_diffrn_measurement_specimen_support 'magnetic support with MicroMount'
_diffrn_radiation_monochromator 'Quazar MX Multilayer Optics'
_diffrn_radiation_type MoK\a
_diffrn_radiation_wavelength 0.71073
_diffrn_reflns_av_R_equivalents 0.0355
_diffrn_reflns_av_unetI/netI 0.0383
_diffrn_reflns_Laue_measured_fraction_full 0.997
_diffrn_reflns_Laue_measured_fraction_max 0.941
_diffrn_reflns_limit_h_max 17
_diffrn_reflns_limit_h_min -16
_diffrn_reflns_limit_k_max 28
_diffrn_reflns_limit_k_min -22
_diffrn_reflns_limit_l_max 12
_diffrn_reflns_limit_l_min -12
_diffrn_reflns_number 20624
_diffrn_reflns_point_group_measured_fraction_full 0.997
_diffrn_reflns_point_group_measured_fraction_max 0.941
_diffrn_reflns_theta_full 25.242
_diffrn_reflns_theta_max 33.868
_diffrn_reflns_theta_min 1.840
_diffrn_source 'Microfocus source E025 IuS'
_diffrn_source_current 0.6
_diffrn_source_power 50
_diffrn_source_size '0.2 mm x 0.2 mm fine focus'
_diffrn_source_type 'Bruker APEX DUO'
_exptl_absorpt_coefficient_mu 0.094
_exptl_absorpt_correction_T_max 0.991
_exptl_absorpt_correction_T_min 0.762
_exptl_absorpt_correction_type multi-scan
_exptl_absorpt_process_details
; 
 SADABS Version 2008/1 Bruker-Nonius
 Blessing, Acta Cryst. (1995) A51 33-38
;
_exptl_crystal_colour colourless
_exptl_crystal_density_diffrn 1.308
_exptl_crystal_description block
_exptl_crystal_F_000 720
_exptl_crystal_size_max 0.20
_exptl_crystal_size_mid 0.10
_exptl_crystal_size_min 0.10
_refine_diff_density_max 0.470
_refine_diff_density_min -0.302
_refine_diff_density_rms 0.075
_refine_ls_extinction_method none
_refine_ls_goodness_of_fit_ref 1.037
_refine_ls_hydrogen_treatment constr
_refine_ls_matrix_type full
_refine_ls_number_parameters 221
_refine_ls_number_reflns 6454
_refine_ls_number_restraints 0
_refine_ls_restrained_S_all 1.037
_refine_ls_R_factor_all 0.0591
_refine_ls_R_factor_gt 0.0447
_refine_ls_shift/su_max 0.000
_refine_ls_shift/su_mean 0.000
_refine_ls_structure_factor_coef Fsqd
_refine_ls_weighting_details 'w=1/[\s^2^(Fo^2^)+(0.0559P)^2^+0.5234P] where P=(Fo^2^+2Fc^2^)/3'
_refine_ls_weighting_scheme calc
_refine_ls_wR_factor_gt 0.1131
_refine_ls_wR_factor_ref 0.1220
_reflns_Friedel_coverage 0.000
_reflns_number_gt 5074
_reflns_number_total 6454
_reflns_threshold_expression 'I > 2\s(I)'
_cod_data_source_file ja9b08632_si_001.cif
_cod_data_source_block mo_JLY4
_cod_depositor_comments
;
The following automatic conversions were performed:

'_symmetry_cell_setting' value 'Monoclinic' changed to 'monoclinic'
according to
/home/data/users/saulius/crontab/automatic-downloads/current/ACS/lib/dictionaries/cif_core.dic
dictionary named 'cif_core.dic' version 2.4.2 from 2011-04-26.

'_exptl_absorpt_correction_type' value 'Multi-scan' changed to
'multi-scan' according to
/home/data/users/saulius/crontab/automatic-downloads/current/ACS/lib/dictionaries/cif_core.dic
dictionary named 'cif_core.dic' version 2.4.2 from 2011-04-26.

Automatic conversion script
Id: cif_fix_values 4973 2017-02-22 13:04:09Z antanas 
;
_cod_original_sg_symbol_H-M P2(1)/c
_cod_database_code 4127997
_shelx_shelxl_version_number 2018/3
_shelx_space_group_comment
;
The symmetry employed for this shelxl refinement is uniquely defined
by the following loop, which should always be used as a source of
symmetry information in preference to the above space-group names.
They are only intended as comments.
;
_shelx_estimated_absorpt_t_min 0.982
_shelx_estimated_absorpt_t_max 0.991

loop_
_space_group_symop_operation_xyz
'x, y, z'
'-x, y+1/2, -z+1/2'
'-x, -y, -z'
'x, -y-1/2, z-1/2'

loop_
_atom_site_label
_atom_site_type_symbol
_atom_site_fract_x
_atom_site_fract_y
_atom_site_fract_z
_atom_site_U_iso_or_equiv
_atom_site_adp_type
_atom_site_occupancy
_atom_site_site_symmetry_order
_atom_site_calc_flag
_atom_site_refinement_flags_posn
_atom_site_refinement_flags_adp
C1 C 0.07840(9) 0.36984(5) 0.22204(11) 0.01317(17) Uani 1 1 d . .
O1 O -0.01450(7) 0.34979(4) 0.27971(10) 0.02014(16) Uani 1 1 d . .
C2 C 0.12775(8) 0.44361(5) 0.23399(11) 0.01197(16) Uani 1 1 d . .
O2 O 0.14913(7) 0.32628(4) 0.13783(9) 0.01489(14) Uani 1 1 d . .
C3 C 0.25088(8) 0.45714(5) 0.16481(11) 0.01125(16) Uani 1 1 d . .
H3 H 0.247460 0.433647 0.054431 0.013 Uiso 1 1 calc R U
O3 O 0.41426(7) 0.37115(4) 0.01506(8) 0.01550(15) Uani 1 1 d . .
C4 C 0.28119(9) 0.53575(5) 0.13083(11) 0.01410(17) Uani 1 1 d . .
H4A H 0.303760 0.559435 0.236594 0.017 Uiso 1 1 calc R U
H4AB H 0.351948 0.537823 0.061361 0.017 Uiso 1 1 calc R U
O4 O 0.64931(7) 0.33013(4) 0.52626(9) 0.01717(15) Uani 1 1 d . .
C5 C 0.17607(9) 0.57624(6) 0.04464(12) 0.01577(18) Uani 1 1 d . .
H5A H 0.128473 0.543033 -0.027117 0.019 Uiso 1 1 calc R U
H5AB H 0.209171 0.613308 -0.026553 0.019 Uiso 1 1 calc R U
O5 O 0.29862(6) 0.47524(4) 0.50602(8) 0.01416(14) Uani 1 1 d . .
C6 C 0.09149(10) 0.61133(6) 0.16516(12) 0.01812(19) Uani 1 1 d . .
H6A H 0.122332 0.659335 0.192854 0.022 Uiso 1 1 calc R U
H6AB H 0.010324 0.616718 0.109942 0.022 Uiso 1 1 calc R U
C7 C 0.07980(10) 0.56911(6) 0.32542(12) 0.01655(19) Uani 1 1 d . .
H7A H 0.155890 0.573818 0.393740 0.020 Uiso 1 1 calc R U
H7AB H 0.014119 0.590022 0.387804 0.020 Uiso 1 1 calc R U
C8 C 0.05372(9) 0.49173(6) 0.29773(11) 0.01402(17) Uani 1 1 d . .
H8 H -0.022884 0.475109 0.328386 0.017 Uiso 1 1 calc R U
C9 C 0.35511(8) 0.42175(5) 0.26151(11) 0.01108(16) Uani 1 1 d . .
C10 C 0.43726(8) 0.37899(5) 0.18126(11) 0.01178(16) Uani 1 1 d . .
C11 C 0.53711(9) 0.34705(5) 0.26351(11) 0.01339(17) Uani 1 1 d . .
H11 H 0.590870 0.317986 0.205995 0.016 Uiso 1 1 calc R U
C12 C 0.55546(8) 0.35903(5) 0.43172(11) 0.01299(17) Uani 1 1 d . .
C13 C 0.47717(8) 0.40155(5) 0.51692(11) 0.01254(17) Uani 1 1 d . .
H13 H 0.490753 0.409407 0.631773 0.015 Uiso 1 1 calc R U
C14 C 0.37865(8) 0.43241(5) 0.43135(11) 0.01101(16) Uani 1 1 d . .
C15 C 0.48383(10) 0.31988(6) -0.06688(12) 0.01748(19) Uani 1 1 d . .
H15A H 0.451750 0.314500 -0.180726 0.026 Uiso 1 1 calc R U
H15B H 0.479491 0.274305 -0.009660 0.026 Uiso 1 1 calc R U
H15C H 0.568161 0.335541 -0.066663 0.026 Uiso 1 1 calc R U
C16 C 0.74293(10) 0.29557(6) 0.44201(14) 0.0207(2) Uani 1 1 d . .
H16A H 0.805543 0.278946 0.522321 0.031 Uiso 1 1 calc R U
H16B H 0.778442 0.329000 0.365898 0.031 Uiso 1 1 calc R U
H16C H 0.708994 0.255050 0.380057 0.031 Uiso 1 1 calc R U
C17 C 0.31365(10) 0.48410(6) 0.68050(11) 0.01684(19) Uani 1 1 d . .
H17A H 0.251825 0.516652 0.717960 0.025 Uiso 1 1 calc R U
H17B H 0.394012 0.503645 0.708488 0.025 Uiso 1 1 calc R U
H17C H 0.305410 0.438068 0.734646 0.025 Uiso 1 1 calc R U
C18 C 0.10829(10) 0.25354(6) 0.12132(13) 0.01711(19) Uani 1 1 d . .
H18A H 0.038805 0.250416 0.040199 0.021 Uiso 1 1 calc R U
H18B H 0.082720 0.235451 0.228427 0.021 Uiso 1 1 calc R U
C19 C 0.21287(11) 0.21078(6) 0.06397(14) 0.0214(2) Uani 1 1 d . .
H19A H 0.188884 0.160942 0.052829 0.032 Uiso 1 1 calc R U
H19B H 0.281322 0.214802 0.144559 0.032 Uiso 1 1 calc R U
H19C H 0.236491 0.228744 -0.042830 0.032 Uiso 1 1 calc R U

loop_
_atom_site_aniso_label
_atom_site_aniso_U_11
_atom_site_aniso_U_22
_atom_site_aniso_U_33
_atom_site_aniso_U_23
_atom_site_aniso_U_13
_atom_site_aniso_U_12
C1 0.0120(4) 0.0154(5) 0.0121(4) 0.0007(3) 0.0001(3) 0.0004(3)
O1 0.0157(3) 0.0202(4) 0.0250(4) 0.0000(3) 0.0067(3) -0.0033(3)
C2 0.0102(4) 0.0152(4) 0.0104(3) 0.0000(3) -0.0001(3) 0.0003(3)
O2 0.0147(3) 0.0124(3) 0.0179(3) -0.0023(2) 0.0035(2) -0.0014(3)
C3 0.0103(4) 0.0130(4) 0.0104(3) 0.0001(3) 0.0008(3) 0.0007(3)
O3 0.0174(3) 0.0182(4) 0.0110(3) -0.0021(2) 0.0012(2) 0.0056(3)
C4 0.0131(4) 0.0143(5) 0.0149(4) 0.0022(3) 0.0008(3) 0.0000(3)
O4 0.0118(3) 0.0212(4) 0.0182(3) 0.0014(3) -0.0017(2) 0.0047(3)
C5 0.0175(4) 0.0157(5) 0.0141(4) 0.0030(3) 0.0008(3) 0.0029(4)
O5 0.0130(3) 0.0187(4) 0.0109(3) -0.0025(2) 0.0011(2) 0.0035(3)
C6 0.0202(5) 0.0173(5) 0.0168(4) 0.0016(3) 0.0009(3) 0.0050(4)
C7 0.0191(4) 0.0165(5) 0.0141(4) -0.0016(3) 0.0017(3) 0.0040(4)
C8 0.0121(4) 0.0183(5) 0.0117(3) 0.0001(3) 0.0012(3) 0.0020(3)
C9 0.0102(4) 0.0116(4) 0.0114(3) 0.0004(3) 0.0008(3) -0.0001(3)
C10 0.0120(4) 0.0117(4) 0.0116(3) 0.0002(3) 0.0011(3) 0.0001(3)
C11 0.0122(4) 0.0131(4) 0.0150(4) -0.0001(3) 0.0016(3) 0.0013(3)
C12 0.0098(4) 0.0137(4) 0.0154(4) 0.0023(3) -0.0001(3) 0.0000(3)
C13 0.0114(4) 0.0141(4) 0.0121(3) 0.0007(3) -0.0001(3) -0.0005(3)
C14 0.0097(4) 0.0118(4) 0.0116(3) -0.0002(3) 0.0016(3) -0.0004(3)
C15 0.0202(5) 0.0175(5) 0.0150(4) -0.0028(3) 0.0040(3) 0.0044(4)
C16 0.0110(4) 0.0238(6) 0.0272(5) -0.0001(4) 0.0004(4) 0.0045(4)
C17 0.0190(5) 0.0204(5) 0.0112(4) -0.0026(3) 0.0021(3) 0.0004(4)
C18 0.0189(5) 0.0123(5) 0.0202(4) -0.0017(3) 0.0011(3) -0.0031(4)
C19 0.0212(5) 0.0171(5) 0.0255(5) -0.0039(4) -0.0017(4) 0.0023(4)

loop_
_atom_type_symbol
_atom_type_description
_atom_type_scat_dispersion_real
_atom_type_scat_dispersion_imag
_atom_type_scat_source
C C 0.0033 0.0016 'International Tables Vol C Tables 4.2.6.8 and 6.1.1.4'
H H 0.0000 0.0000 'International Tables Vol C Tables 4.2.6.8 and 6.1.1.4'
O O 0.0106 0.0060 'International Tables Vol C Tables 4.2.6.8 and 6.1.1.4'

loop_
_geom_angle_atom_site_label_1
_geom_angle_atom_site_label_2
_geom_angle_atom_site_label_3
_geom_angle
O1 C1 O2 122.24(9)
O1 C1 C2 125.40(9)
O2 C1 C2 112.36(8)
C8 C2 C1 115.14(8)
C8 C2 C3 127.17(9)
C1 C2 C3 117.58(8)
C1 O2 C18 115.98(8)
C9 C3 C2 114.02(7)
C9 C3 C4 110.32(8)
C2 C3 C4 115.65(8)
C10 O3 C15 117.18(8)
C5 C4 C3 113.09(8)
C12 O4 C16 117.39(8)
C4 C5 C6 113.35(8)
C14 O5 C17 117.70(8)
C7 C6 C5 113.36(8)
C8 C7 C6 113.57(8)
C2 C8 C7 126.66(9)
C10 C9 C14 116.52(8)
C10 C9 C3 120.45(8)
C14 C9 C3 122.94(8)
O3 C10 C11 121.85(8)
O3 C10 C9 115.36(8)
C11 C10 C9 122.79(8)
C12 C11 C10 118.20(9)
O4 C12 C11 123.67(9)
O4 C12 C13 115.05(8)
C11 C12 C13 121.28(9)
C12 C13 C14 119.02(8)
O5 C14 C13 122.42(8)
O5 C14 C9 115.40(8)
C13 C14 C9 122.19(8)
O2 C18 C19 107.13(8)

loop_
_geom_bond_atom_site_label_1
_geom_bond_atom_site_label_2
_geom_bond_distance
C1 O1 1.2130(12)
C1 O2 1.3463(12)
C1 C2 1.4967(14)
C2 C8 1.3448(13)
C2 C3 1.5234(13)
O2 C18 1.4492(13)
C3 C9 1.5187(13)
C3 C4 1.5485(14)
O3 C10 1.3705(11)
O3 C15 1.4232(12)
C4 C5 1.5328(14)
O4 C12 1.3744(12)
O4 C16 1.4291(13)
C5 C6 1.5393(14)
O5 C14 1.3648(11)
O5 C17 1.4298(11)
C6 C7 1.5383(14)
C7 C8 1.5030(15)
C9 C10 1.4019(13)
C9 C14 1.4068(12)
C10 C11 1.4000(13)
C11 C12 1.3910(13)
C12 C13 1.3918(13)
C13 C14 1.3922(13)
C18 C19 1.5053(15)

loop_
_geom_torsion_atom_site_label_1
_geom_torsion_atom_site_label_2
_geom_torsion_atom_site_label_3
_geom_torsion_atom_site_label_4
_geom_torsion
O1 C1 C2 C8 -8.09(14)
O2 C1 C2 C8 171.72(8)
O1 C1 C2 C3 175.41(9)
O2 C1 C2 C3 -4.78(11)
O1 C1 O2 C18 -0.57(13)
C2 C1 O2 C18 179.61(8)
C8 C2 C3 C9 115.57(11)
C1 C2 C3 C9 -68.41(10)
C8 C2 C3 C4 -13.91(13)
C1 C2 C3 C4 162.11(8)
C9 C3 C4 C5 -175.74(7)
C2 C3 C4 C5 -44.49(11)
C3 C4 C5 C6 89.88(10)
C4 C5 C6 C7 -32.84(13)
C5 C6 C7 C8 -48.91(12)
C1 C2 C8 C7 179.44(9)
C3 C2 C8 C7 -4.46(16)
C6 C7 C8 C2 66.38(13)
C2 C3 C9 C10 127.92(9)
C4 C3 C9 C10 -99.98(10)
C2 C3 C9 C14 -55.45(12)
C4 C3 C9 C14 76.65(11)
C15 O3 C10 C11 10.19(13)
C15 O3 C10 C9 -170.64(9)
C14 C9 C10 O3 -178.17(8)
C3 C9 C10 O3 -1.33(13)
C14 C9 C10 C11 1.00(14)
C3 C9 C10 C11 177.83(9)
O3 C10 C11 C12 178.54(9)
C9 C10 C11 C12 -0.57(14)
C16 O4 C12 C11 10.40(14)
C16 O4 C12 C13 -170.21(9)
C10 C11 C12 O4 179.33(9)
C10 C11 C12 C13 -0.02(14)
O4 C12 C13 C14 -179.28(8)
C11 C12 C13 C14 0.13(14)
C17 O5 C14 C13 -4.31(13)
C17 O5 C14 C9 175.94(8)
C12 C13 C14 O5 -179.38(9)
C12 C13 C14 C9 0.35(14)
C10 C9 C14 O5 178.86(8)
C3 C9 C14 O5 2.11(13)
C10 C9 C14 C13 -0.88(14)
C3 C9 C14 C13 -177.63(9)
C1 O2 C18 C19 -165.77(8)
